data_7119813
loop_
_publ_author_name
'Ozumerzifon, Tarik J.'
'Bhowmick, Indrani'
'Spaller, William C.'
'Rapp\'e, Anthony K'
'Shores, Matthew P.'

_publ_section_title
;
 Toward steric control of guest binding modality: a cationic Co(ii)
 complex exhibiting cation binding and zero-field relaxation.
;
_journal_issue 30
_journal_name_full 'Chemical communications (Cambridge, England)'
_journal_page_first 4211
_journal_page_last 4214
_journal_paper_doi 10.1039/c7cc01172e
_journal_volume 53
_journal_year 2017
_chemical_formula_moiety 'C39 H51 Co N9 Na O4, 3(C24 H20 B)'
_chemical_formula_sum 'C111 H111 B3 Co N9 Na O4'
_chemical_formula_weight 1749.43
_chemical_name_systematic
;
 ?
;
_space_group_crystal_system trigonal
_space_group_IT_number 161
_space_group_name_Hall 'R 3 -2"c'
_space_group_name_H-M_alt 'R 3 c :H'
_symmetry_space_group_name_Hall 'R 3 -2"c'
_symmetry_space_group_name_H-M 'R 3 c :H'
_atom_sites_solution_hydrogens geom
_audit_creation_method SHELXL-2013
_audit_update_record
;
2017-01-16 deposited with the CCDC.
2017-03-13 downloaded from the CCDC.
;
_cell_angle_alpha 90
_cell_angle_beta 90
_cell_angle_gamma 120
_cell_formula_units_Z 6
_cell_length_a 23.7294(15)
_cell_length_b 23.7294(15)
_cell_length_c 34.604(3)
_cell_measurement_reflns_used 9805
_cell_measurement_temperature 120(2)
_cell_measurement_theta_max 21.10
_cell_measurement_theta_min 2.31
_cell_volume 16874(2)
_computing_cell_refinement 'Bruker SAINT'
_computing_data_collection 'Bruker APEX2'
_computing_data_reduction 'Bruker SAINT'
_computing_molecular_graphics 'Bruker SHELXTL'
_computing_publication_material 'Bruker SHELXTL'
_computing_structure_refinement 'SHELXL-2013 (Sheldrick, 2013)'
_computing_structure_solution 'SHELXS-97 (Sheldrick 2008)'
_diffrn_ambient_temperature 120(2)
_diffrn_measured_fraction_theta_full 0.947
_diffrn_measured_fraction_theta_max 0.987
_diffrn_measurement_device_type 'Bruker APEX-II CCD'
_diffrn_measurement_method '\f and \w scans'
_diffrn_radiation_type MoK\a
_diffrn_radiation_wavelength 0.71073
_diffrn_reflns_av_R_equivalents 0.0993
_diffrn_reflns_av_unetI/netI 0.0404
_diffrn_reflns_Laue_measured_fraction_full 0.947
_diffrn_reflns_Laue_measured_fraction_max 0.987
_diffrn_reflns_limit_h_max 27
_diffrn_reflns_limit_h_min -27
_diffrn_reflns_limit_k_max 27
_diffrn_reflns_limit_k_min -27
_diffrn_reflns_limit_l_max 40
_diffrn_reflns_limit_l_min -40
_diffrn_reflns_number 170785
_diffrn_reflns_point_group_measured_fraction_full 0.948
_diffrn_reflns_point_group_measured_fraction_max 0.988
_diffrn_reflns_theta_full 25.242
_diffrn_reflns_theta_max 24.877
_diffrn_reflns_theta_min 2.463
_diffrn_source 'fine-focus sealed tube'
_exptl_absorpt_coefficient_mu 0.206
_exptl_absorpt_correction_type multi-scan
_exptl_absorpt_process_details SADABS
_exptl_crystal_colour yellow
_exptl_crystal_density_diffrn 1.033
_exptl_crystal_density_method 'not measured'
_exptl_crystal_description block
_exptl_crystal_F_000 5550
_exptl_crystal_size_max 0.474
_exptl_crystal_size_mid 0.404
_exptl_crystal_size_min 0.388
_exptl_transmission_factor_max 0.7451
_exptl_transmission_factor_min 0.694
_platon_squeeze_details
;
;
_refine_diff_density_max 0.249
_refine_diff_density_min -0.262
_refine_diff_density_rms 0.055
_refine_ls_abs_structure_details
;
 Refined as an inversion twin.
;
_refine_ls_abs_structure_Flack 0.06(3)
_refine_ls_extinction_method none
_refine_ls_goodness_of_fit_ref 1.066
_refine_ls_hydrogen_treatment constr
_refine_ls_matrix_type full
_refine_ls_number_parameters 395
_refine_ls_number_reflns 6429
_refine_ls_number_restraints 1
_refine_ls_restrained_S_all 1.066
_refine_ls_R_factor_all 0.0739
_refine_ls_R_factor_gt 0.0604
_refine_ls_shift/su_max 0.000
_refine_ls_shift/su_mean 0.000
_refine_ls_structure_factor_coef Fsqd
_refine_ls_weighting_details 'w=1/[\s^2^(Fo^2^)+(0.0977P)^2^] where P=(Fo^2^+2Fc^2^)/3'
_refine_ls_weighting_scheme calc
_refine_ls_wR_factor_gt 0.1439
_refine_ls_wR_factor_ref 0.1510
_reflns_Friedel_coverage 0.997
_reflns_Friedel_fraction_full 0.948
_reflns_Friedel_fraction_max 0.988
_reflns_number_gt 5536
_reflns_number_total 6429
_reflns_threshold_expression 'I > 2\s(I)'
_cod_data_source_file c7cc01172e2.cif
_cod_data_source_block shelx
_cod_depositor_comments 'Adding full bibliography for 7119812--7119814.cif.'
_cod_original_cell_volume 16875(2)
_cod_database_code 7119813
_shelx_space_group_comment
;
The symmetry employed for this shelxl refinement is uniquely defined
by the following loop, which should always be used as a source of
symmetry information in preference to the above space-group names.
They are only intended as comments.
;
_shelx_estimated_absorpt_t_min 0.909
_shelx_estimated_absorpt_t_max 0.924
_shelxl_version_number 2013-4

loop_
_space_group_symop_operation_xyz
'x, y, z'
'-y, x-y, z'
'-y, -x, z+1/2'
'-x+y, -x, z'
'x, x-y, z+1/2'
'-x+y, y, z+1/2'
'x+2/3, y+1/3, z+1/3'
'-y+2/3, x-y+1/3, z+1/3'
'-y+2/3, -x+1/3, z+5/6'
'-x+y+2/3, -x+1/3, z+1/3'
'x+2/3, x-y+1/3, z+5/6'
'-x+y+2/3, y+1/3, z+5/6'
'x+1/3, y+2/3, z+2/3'
'-y+1/3, x-y+2/3, z+2/3'
'-y+1/3, -x+2/3, z+7/6'
'-x+y+1/3, -x+2/3, z+2/3'
'x+1/3, x-y+2/3, z+7/6'
'-x+y+1/3, y+2/3, z+7/6'

loop_
_atom_site_label
_atom_site_type_symbol
_atom_site_fract_x
_atom_site_fract_y
_atom_site_fract_z
_atom_site_U_iso_or_equiv
_atom_site_adp_type
_atom_site_occupancy
_atom_site_site_symmetry_order
_atom_site_calc_flag
_atom_site_refinement_flags_posn
_atom_site_refinement_flags_adp
_atom_site_refinement_flags_occupancy
C24 C 0.1557(3) 0.8795(3) 0.95255(18) 0.0506(14) Uani 1 1 d . . .
H24 H 0.1768 0.8893 0.9288 0.061 Uiso 1 1 calc R U .
N2 N 0.59895(19) 1.26363(19) 0.68210(11) 0.0355(9) Uani 1 1 d . . .
C21 C 0.0939(3) 0.8558(3) 1.02199(19) 0.0598(17) Uani 1 1 d . . .
H21 H 0.0728 0.8470 1.0457 0.072 Uiso 1 1 calc R U .
C22 C 0.1188(4) 0.9174(3) 1.00552(19) 0.0621(17) Uani 1 1 d . . .
H22 H 0.1151 0.9500 1.0180 0.075 Uiso 1 1 calc R U .
C23 C 0.1482(3) 0.9280(3) 0.9714(2) 0.0649(18) Uani 1 1 d . . .
H23 H 0.1643 0.9684 0.9597 0.078 Uiso 1 1 calc R U .
C29 C 0.5537(2) 1.2014(2) 0.73862(14) 0.0334(11) Uani 1 1 d . . .
C25 C 0.6118(2) 1.2374(2) 0.79526(14) 0.0329(11) Uani 1 1 d . . .
H25 H 0.6485 1.2681 0.8086 0.040 Uiso 1 1 calc R U .
O1 O 0.6084(2) 1.2344(2) 0.87560(11) 0.0553(11) Uani 1 1 d . . .
N3 N 0.60785(19) 1.24755(19) 0.75758(12) 0.0324(9) Uani 1 1 d . . .
C26 C 0.5654(2) 1.1846(2) 0.81587(15) 0.0379(12) Uani 1 1 d . . .
C28 C 0.5048(3) 1.1482(3) 0.75717(17) 0.0449(13) Uani 1 1 d . . .
H28 H 0.4683 1.1183 0.7434 0.054 Uiso 1 1 calc R U .
C27 C 0.5096(3) 1.1390(3) 0.79580(16) 0.0470(14) Uani 1 1 d . . .
H27 H 0.4766 1.1032 0.8085 0.056 Uiso 1 1 calc R U .
C30 C 0.5545(2) 1.2116(2) 0.69651(15) 0.0378(12) Uani 1 1 d . . .
H30 H 0.5225 1.1799 0.6808 0.045 Uiso 1 1 calc R U .
C36 C 0.6053(3) 1.2713(3) 0.63967(15) 0.0441(13) Uani 1 1 d . . .
H36 H 0.5682 1.2338 0.6276 0.053 Uiso 1 1 calc R U .
N1 N 0.5520(3) 1.1259(3) 0.87537(17) 0.0716(17) Uani 1 1 d . . .
H38 H 0.5326 1.0922 0.8607 0.086 Uiso 1 1 calc R U .
C31 C 0.5764(3) 1.1837(3) 0.85872(16) 0.0440(13) Uani 1 1 d . . .
C37 C 0.6673(3) 1.2727(3) 0.62742(15) 0.0437(13) Uani 1 1 d . . .
H37A H 0.6673 1.2688 0.5995 0.052 Uiso 1 1 calc R U .
H37B H 0.6677 1.2353 0.6384 0.052 Uiso 1 1 calc R U .
Na1 Na 0.6667 1.3333 0.90121(12) 0.0659(12) Uani 1 3 d S T P
O2 O 0.640(3) 1.327(7) 0.9657(7) 0.20(3) Uani 0.3333 1 d . . P
C32 C 0.5554(5) 1.1146(5) 0.9171(3) 0.106(3) Uani 1 1 d . . .
C34 C 0.6276(5) 1.1493(5) 0.9306(2) 0.095(3) Uani 1 1 d . . .
H34A H 0.6508 1.1326 0.9164 0.143 Uiso 1 1 calc R U .
H34B H 0.6293 1.1416 0.9577 0.143 Uiso 1 1 calc R U .
H34C H 0.6472 1.1953 0.9261 0.143 Uiso 1 1 calc R U .
C35 C 0.5195(5) 1.1402(8) 0.9401(3) 0.165(7) Uani 1 1 d . . .
H35A H 0.4748 1.1187 0.9322 0.248 Uiso 1 1 calc R U .
H35B H 0.5389 1.1862 0.9358 0.248 Uiso 1 1 calc R U .
H35C H 0.5220 1.1323 0.9671 0.248 Uiso 1 1 calc R U .
C33 C 0.5370(8) 1.0379(7) 0.9178(5) 0.208(9) Uani 1 1 d . . .
H33A H 0.5666 1.0324 0.9014 0.311 Uiso 1 1 calc R U .
H33B H 0.4933 1.0108 0.9087 0.311 Uiso 1 1 calc R U .
H33C H 0.5406 1.0256 0.9437 0.311 Uiso 1 1 calc R U .
Co1 Co 0.6667 1.3333 0.72094(3) 0.0301(3) Uani 1 3 d S T P
C19 C 0.1331(3) 0.8181(3) 0.96771(16) 0.0430(13) Uani 1 1 d . . .
C7 C 0.1326(2) 0.7034(3) 0.97301(15) 0.0406(12) Uani 1 1 d . . .
C12 C 0.1026(3) 0.6369(3) 0.96198(17) 0.0471(14) Uani 1 1 d . . .
H12 H 0.0857 0.6256 0.9371 0.057 Uiso 1 1 calc R U .
B1 B 0.1396(3) 0.7611(3) 0.9444(2) 0.0442(15) Uani 1 1 d . . .
C11 C 0.0972(3) 0.5886(3) 0.98616(19) 0.0576(16) Uani 1 1 d . . .
H11 H 0.0765 0.5457 0.9776 0.069 Uiso 1 1 calc R U .
C13 C 0.0809(3) 0.7330(3) 0.91199(17) 0.0462(14) Uani 1 1 d . . .
C9 C 0.1543(3) 0.6672(3) 1.03433(17) 0.0509(14) Uani 1 1 d . . .
H9 H 0.1732 0.6781 1.0587 0.061 Uiso 1 1 calc R U .
C8 C 0.1590(3) 0.7150(3) 1.01107(17) 0.0474(13) Uani 1 1 d . . .
H8 H 0.1806 0.7575 1.0203 0.057 Uiso 1 1 calc R U .
C20 C 0.1003(3) 0.8075(3) 1.00307(18) 0.0499(14) Uani 1 1 d . . .
H20 H 0.0822 0.7665 1.0144 0.060 Uiso 1 1 calc R U .
C10 C 0.1226(3) 0.6035(4) 1.02334(18) 0.0581(17) Uani 1 1 d . . .
H10 H 0.1182 0.5710 1.0402 0.070 Uiso 1 1 calc R U .
C18 C 0.0155(3) 0.6884(3) 0.9228(2) 0.0630(17) Uani 1 1 d . . .
H18 H 0.0071 0.6745 0.9484 0.076 Uiso 1 1 calc R U .
C6 C 0.2191(4) 0.7519(4) 0.8936(2) 0.0702(19) Uani 1 1 d . . .
H6 H 0.1827 0.7155 0.8837 0.084 Uiso 1 1 calc R U .
C2 C 0.2690(3) 0.8410(3) 0.9380(2) 0.071(2) Uani 1 1 d . . .
H2 H 0.2663 0.8643 0.9588 0.086 Uiso 1 1 calc R U .
C1 C 0.2107(3) 0.7881(3) 0.92428(19) 0.0546(16) Uani 1 1 d . . .
C3 C 0.3289(4) 0.8606(4) 0.9230(3) 0.087(3) Uani 1 1 d . . .
H3 H 0.3655 0.8972 0.9325 0.105 Uiso 1 1 calc R U .
C17 C -0.0366(3) 0.6644(3) 0.8969(3) 0.072(2) Uani 1 1 d . . .
H17 H -0.0781 0.6333 0.9049 0.087 Uiso 1 1 calc R U .
C4 C 0.3342(5) 0.8243(8) 0.8927(4) 0.131(5) Uani 1 1 d . . .
H4 H 0.3748 0.8369 0.8820 0.157 Uiso 1 1 calc R U .
C14 C 0.0876(3) 0.7547(3) 0.8748(2) 0.0678(18) Uani 1 1 d . . .
H14 H 0.1287 0.7860 0.8663 0.081 Uiso 1 1 calc R U .
C16 C -0.0258(4) 0.6873(4) 0.8595(3) 0.092(3) Uani 1 1 d . . .
H16 H -0.0600 0.6720 0.8419 0.110 Uiso 1 1 calc R U .
C15 C 0.0343(5) 0.7315(4) 0.8487(2) 0.090(2) Uani 1 1 d . . .
H15 H 0.0415 0.7476 0.8235 0.108 Uiso 1 1 calc R U .
C5 C 0.2789(5) 0.7693(6) 0.8785(3) 0.098(3) Uani 1 1 d . . .
H5 H 0.2827 0.7446 0.8588 0.117 Uiso 1 1 calc R U .

loop_
_atom_site_aniso_label
_atom_site_aniso_U_11
_atom_site_aniso_U_22
_atom_site_aniso_U_33
_atom_site_aniso_U_23
_atom_site_aniso_U_13
_atom_site_aniso_U_12
C24 0.060(4) 0.044(3) 0.049(3) 0.002(3) -0.015(3) 0.027(3)
N2 0.039(2) 0.041(3) 0.026(2) -0.0001(18) -0.0032(18) 0.020(2)
C21 0.075(5) 0.070(4) 0.046(4) -0.010(3) -0.011(3) 0.045(4)
C22 0.082(5) 0.071(4) 0.048(4) -0.011(3) -0.013(3) 0.050(4)
C23 0.078(5) 0.061(4) 0.063(5) -0.002(3) -0.018(4) 0.041(4)
C29 0.036(3) 0.031(3) 0.035(3) 0.003(2) 0.002(2) 0.018(2)
C25 0.034(3) 0.040(3) 0.034(3) -0.001(2) 0.000(2) 0.025(2)
O1 0.075(3) 0.068(3) 0.033(2) 0.007(2) 0.002(2) 0.044(3)
N3 0.033(2) 0.032(2) 0.034(2) 0.0023(18) -0.0007(18) 0.0168(18)
C26 0.036(3) 0.037(3) 0.044(3) 0.004(2) 0.001(2) 0.021(2)
C28 0.034(3) 0.041(3) 0.054(4) -0.003(3) -0.007(2) 0.015(2)
C27 0.050(3) 0.043(3) 0.047(3) 0.017(3) 0.019(3) 0.023(3)
C30 0.032(3) 0.030(3) 0.043(3) -0.009(2) -0.007(2) 0.008(2)
C36 0.047(3) 0.045(3) 0.028(3) -0.006(2) -0.010(2) 0.013(3)
N1 0.067(3) 0.073(4) 0.057(3) 0.038(3) -0.002(3) 0.022(3)
C31 0.047(3) 0.054(4) 0.036(3) 0.013(3) 0.008(2) 0.029(3)
C37 0.063(4) 0.052(3) 0.022(3) -0.011(2) -0.005(3) 0.034(3)
Na1 0.0817(19) 0.0817(19) 0.034(2) 0.000 0.000 0.0409(10)
O2 0.28(8) 0.28(6) 0.057(11) -0.04(3) 0.01(2) 0.15(8)
C32 0.106(7) 0.121(8) 0.074(6) 0.070(6) 0.010(5) 0.045(6)
C34 0.128(7) 0.159(8) 0.039(4) 0.026(4) -0.003(4) 0.102(7)
C35 0.119(8) 0.36(2) 0.056(5) 0.103(9) 0.049(5) 0.147(11)
C33 0.166(11) 0.153(12) 0.210(16) 0.133(12) -0.048(11) 0.010(10)
Co1 0.0330(4) 0.0330(4) 0.0245(5) 0.000 0.000 0.01648(18)
C19 0.038(3) 0.050(3) 0.038(3) -0.003(3) -0.013(2) 0.020(2)
C7 0.038(3) 0.051(3) 0.038(3) 0.005(2) -0.003(2) 0.027(3)
C12 0.050(3) 0.053(3) 0.046(3) 0.008(3) -0.004(3) 0.031(3)
B1 0.043(4) 0.045(4) 0.047(4) 0.001(3) -0.002(3) 0.024(3)
C11 0.056(4) 0.061(4) 0.072(4) 0.016(3) 0.010(3) 0.041(3)
C13 0.049(3) 0.042(3) 0.055(4) -0.004(3) -0.014(3) 0.028(3)
C9 0.045(3) 0.079(5) 0.038(3) 0.010(3) 0.004(3) 0.038(3)
C8 0.040(3) 0.058(3) 0.048(3) 0.002(3) -0.004(2) 0.028(3)
C20 0.047(3) 0.053(4) 0.049(3) 0.000(3) -0.007(3) 0.024(3)
C10 0.056(4) 0.084(5) 0.053(4) 0.018(3) 0.006(3) 0.050(4)
C18 0.056(4) 0.052(4) 0.088(5) 0.001(3) -0.013(3) 0.032(3)
C6 0.068(4) 0.099(5) 0.055(4) 0.021(4) 0.007(3) 0.051(4)
C2 0.057(4) 0.073(4) 0.083(5) 0.031(4) -0.007(4) 0.031(4)
C1 0.051(4) 0.068(4) 0.047(4) 0.006(3) -0.008(3) 0.031(3)
C3 0.045(4) 0.080(5) 0.119(8) 0.059(5) 0.005(5) 0.019(4)
C17 0.057(4) 0.040(3) 0.124(7) -0.012(4) -0.049(4) 0.028(3)
C4 0.079(7) 0.197(13) 0.138(10) 0.125(10) 0.043(7) 0.084(9)
C14 0.069(4) 0.064(4) 0.061(4) -0.006(3) -0.022(3) 0.027(3)
C16 0.082(6) 0.060(5) 0.124(8) -0.026(5) -0.065(6) 0.029(4)
C15 0.101(7) 0.097(6) 0.071(5) -0.017(4) -0.042(5) 0.049(6)
C5 0.091(6) 0.161(9) 0.070(6) 0.034(6) 0.028(5) 0.085(7)

loop_
_atom_type_symbol
_atom_type_description
_atom_type_scat_dispersion_real
_atom_type_scat_dispersion_imag
_atom_type_scat_source
C C 0.0033 0.0016 'International Tables Vol C Tables 4.2.6.8 and 6.1.1.4'
N N 0.0061 0.0033 'International Tables Vol C Tables 4.2.6.8 and 6.1.1.4'
O O 0.0106 0.0060 'International Tables Vol C Tables 4.2.6.8 and 6.1.1.4'
B B 0.0013 0.0007 'International Tables Vol C Tables 4.2.6.8 and 6.1.1.4'
Co Co 0.3494 0.9721 'International Tables Vol C Tables 4.2.6.8 and 6.1.1.4'
H H 0.0000 0.0000 'International Tables Vol C Tables 4.2.6.8 and 6.1.1.4'
Na Na 0.0362 0.0249 'International Tables Vol C Tables 4.2.6.8 and 6.1.1.4'

loop_
_geom_angle_atom_site_label_1
_geom_angle_atom_site_label_2
_geom_angle_atom_site_label_3
_geom_angle
_geom_angle_site_symmetry_1
_geom_angle_site_symmetry_3
C19 C24 C23 123.0(6) . .
C30 N2 C36 119.9(4) . .
C30 N2 Co1 116.9(3) . .
C36 N2 Co1 123.0(3) . .
C22 C21 C20 120.4(6) . .
C23 C22 C21 118.0(6) . .
C22 C23 C24 121.7(7) . .
N3 C29 C28 122.4(5) . .
N3 C29 C30 114.4(4) . .
C28 C29 C30 123.2(5) . .
N3 C25 C26 124.7(5) . .
C31 O1 Na1 173.9(4) . .
C25 N3 C29 116.5(4) . .
C25 N3 Co1 131.1(3) . .
C29 N3 Co1 111.8(3) . .
C25 C26 C27 117.4(5) . .
C25 C26 C31 117.1(5) . .
C27 C26 C31 125.3(5) . .
C27 C28 C29 120.2(5) . .
C28 C27 C26 118.8(5) . .
N2 C30 C29 119.1(4) . .
N2 C36 C37 108.6(4) . .
N2 C36 C37 110.3(4) . 4_575
C37 C36 C37 111.4(5) . 4_575
C31 N1 C32 125.3(7) . .
O1 C31 N1 123.6(6) . .
O1 C31 C26 119.4(5) . .
N1 C31 C26 117.0(6) . .
C36 C37 C36 113.6(5) . 2_775
O1 Na1 O1 105.23(16) 4_575 .
O1 Na1 O1 105.23(16) 4_575 2_775
O1 Na1 O1 105.23(16) . 2_775
O1 Na1 O2 104(3) 4_575 .
O1 Na1 O2 108(4) . .
O1 Na1 O2 127.3(14) 2_775 .
O1 Na1 O2 127.3(15) 4_575 2_775
O1 Na1 O2 104(3) . 2_775
O1 Na1 O2 108(3) 2_775 2_775
O2 Na1 O2 24(2) . 2_775
O1 Na1 O2 108(3) 4_575 4_575
O1 Na1 O2 127.3(15) . 4_575
O1 Na1 O2 104(3) 2_775 4_575
O2 Na1 O2 24(2) . 4_575
O2 Na1 O2 24(2) 2_775 4_575
O2 O2 O2 60.00(10) 2_775 4_575
O2 O2 Na1 77.8(10) 2_775 .
O2 O2 Na1 77.8(10) 4_575 .
N1 C32 C35 110.6(7) . .
N1 C32 C34 110.1(6) . .
C35 C32 C34 108.8(10) . .
N1 C32 C33 102.0(10) . .
C35 C32 C33 123.4(11) . .
C34 C32 C33 101.2(8) . .
N2 Co1 N2 83.88(17) 2_775 .
N2 Co1 N2 83.88(17) 2_775 4_575
N2 Co1 N2 83.88(17) . 4_575
N2 Co1 N3 145.43(16) 2_775 4_575
N2 Co1 N3 120.91(16) . 4_575
N2 Co1 N3 76.14(15) 4_575 4_575
N2 Co1 N3 120.91(16) 2_775 .
N2 Co1 N3 76.14(15) . .
N2 Co1 N3 145.43(15) 4_575 .
N3 Co1 N3 90.21(15) 4_575 .
N2 Co1 N3 76.14(15) 2_775 2_775
N2 Co1 N3 145.43(15) . 2_775
N2 Co1 N3 120.90(16) 4_575 2_775
N3 Co1 N3 90.21(15) 4_575 2_775
N3 Co1 N3 90.21(15) . 2_775
C24 C19 C20 114.1(5) . .
C24 C19 B1 122.2(5) . .
C20 C19 B1 123.5(5) . .
C12 C7 C8 112.9(5) . .
C12 C7 B1 123.6(5) . .
C8 C7 B1 123.4(5) . .
C11 C12 C7 123.3(6) . .
C7 B1 C1 103.9(5) . .
C7 B1 C19 112.2(5) . .
C1 B1 C19 113.0(5) . .
C7 B1 C13 111.3(5) . .
C1 B1 C13 111.7(5) . .
C19 B1 C13 104.9(4) . .
C12 C11 C10 120.4(6) . .
C14 C13 C18 114.1(5) . .
C14 C13 B1 124.9(6) . .
C18 C13 B1 120.6(6) . .
C8 C9 C10 122.3(6) . .
C9 C8 C7 123.1(6) . .
C21 C20 C19 122.8(6) . .
C9 C10 C11 117.9(6) . .
C17 C18 C13 123.2(7) . .
C5 C6 C1 122.3(9) . .
C3 C2 C1 124.7(9) . .
C2 C1 C6 114.4(7) . .
C2 C1 B1 124.7(6) . .
C6 C1 B1 120.3(6) . .
C2 C3 C4 118.5(9) . .
C16 C17 C18 119.3(7) . .
C5 C4 C3 120.3(9) . .
C13 C14 C15 122.6(7) . .
C15 C16 C17 119.2(7) . .
C16 C15 C14 121.3(8) . .
C6 C5 C4 119.6(10) . .

loop_
_geom_bond_atom_site_label_1
_geom_bond_atom_site_label_2
_geom_bond_distance
_geom_bond_site_symmetry_2
C24 C19 1.380(8) .
C24 C23 1.409(9) .
N2 C30 1.259(6) .
N2 C36 1.478(7) .
N2 Co1 2.113(4) .
C21 C22 1.394(10) .
C21 C20 1.394(9) .
C22 C23 1.329(9) .
C29 N3 1.369(6) .
C29 C28 1.374(7) .
C29 C30 1.476(7) .
C25 N3 1.338(6) .
C25 C26 1.383(7) .
O1 C31 1.204(7) .
O1 Na1 2.229(5) .
N3 Co1 2.204(4) .
C26 C27 1.405(8) .
C26 C31 1.507(7) .
C28 C27 1.368(8) .
C36 C37 1.514(8) .
C36 C37 1.517(8) 4_575
N1 C31 1.325(8) .
N1 C32 1.477(10) .
C37 C36 1.517(8) 2_775
Na1 O1 2.229(5) 4_575
Na1 O1 2.229(5) 2_775
Na1 O2 2.30(3) .
Na1 O2 2.30(3) 2_775
Na1 O2 2.30(3) 4_575
O2 O2 0.97(8) 2_775
O2 O2 0.97(8) 4_575
C32 C35 1.500(16) .
C32 C34 1.556(13) .
C32 C33 1.65(2) .
Co1 N2 2.113(4) 2_775
Co1 N2 2.113(4) 4_575
Co1 N3 2.204(4) 4_575
Co1 N3 2.204(4) 2_775
C19 C20 1.403(8) .
C19 B1 1.647(9) .
C7 C12 1.421(8) .
C7 C8 1.426(7) .
C7 B1 1.629(8) .
C12 C11 1.374(8) .
B1 C1 1.631(9) .
B1 C13 1.647(8) .
C11 C10 1.389(9) .
C13 C14 1.364(9) .
C13 C18 1.422(9) .
C9 C8 1.349(8) .
C9 C10 1.364(9) .
C18 C17 1.396(9) .
C6 C5 1.368(12) .
C6 C1 1.440(11) .
C2 C3 1.358(11) .
C2 C1 1.406(9) .
C3 C4 1.402(16) .
C17 C16 1.379(11) .
C4 C5 1.399(17) .
C14 C15 1.424(10) .
C16 C15 1.334(13) .

loop_
_platon_squeeze_void_nr
_platon_squeeze_void_average_x
_platon_squeeze_void_average_y
_platon_squeeze_void_average_z
_platon_squeeze_void_volume
_platon_squeeze_void_count_electrons
_platon_squeeze_void_content
1 0.087 0.674 0.090 1317 592 ' '
2 -0.010 0.745 0.422 1316 592 ' '
3 0.092 0.408 0.585 1317 592 ' '
